data_7117192
loop_
_publ_author_name
'Jingbo Wu'
'Scott T. Iacono'
'Gregory T. McCandless'
'Dennis W. Smith'
'Bruce M. Novak'

_publ_section_title
;
 Utilization of a Meldrum's acid towards functionalized fluoropolymers
 possessing dual reactivity for thermal crosslinking and
 post-polymerization modification
;
_journal_name_full Chem.Commun.
_journal_page_first 9220
_journal_paper_doi 10.1039/C5cc02382C
_journal_volume 51
_journal_year 2015
_chemical_formula_moiety 'C24 H18 F6 O6'
_chemical_formula_sum 'C24 H18 F6 O6'
_chemical_formula_weight 516.38
_space_group_crystal_system triclinic
_space_group_IT_number 2
_space_group_name_Hall '-P 1'
_space_group_name_H-M_alt 'P -1'
_symmetry_space_group_name_Hall '-P 1'
_symmetry_space_group_name_H-M 'P -1'
_atom_sites_solution_hydrogens geom
_audit_creation_method SHELXL-2014/7
_audit_update_record
;
2015-03-11 deposited with the CCDC.
2015-04-30 downloaded from the CCDC.
;
_cell_angle_alpha 62.137(7)
_cell_angle_beta 81.719(7)
_cell_angle_gamma 78.834(7)
_cell_formula_units_Z 2
_cell_length_a 8.917(3)
_cell_length_b 11.888(4)
_cell_length_c 12.165(4)
_cell_measurement_reflns_used 9945
_cell_measurement_temperature 100(2)
_cell_measurement_theta_max 30.22
_cell_measurement_theta_min 2.82
_cell_volume 1116.3(6)
_computing_cell_refinement 'Bruker SAINT'
_computing_data_collection 'Bruker APEX2'
_computing_data_reduction 'Bruker SAINT'
_computing_molecular_graphics 'ORTEP-3 for Windows (Farrugia, 2012)'
_computing_publication_material 'publCIF (Westrip, 2010)'
_computing_structure_refinement 'SHELXL-2014/7 (Sheldrick, 2014)'
_computing_structure_solution 'SHELXTL Intrinsic Phasing (Sheldrick, 2014)'
_diffrn_ambient_temperature 100(2)
_diffrn_measured_fraction_theta_full 0.999
_diffrn_measured_fraction_theta_max 0.989
_diffrn_measurement_device_type
;
Bruker Kappa D8 Quest CMOS diffractometer (with an Oxford Cryosystems cryostream
cooler)
;
_diffrn_measurement_method '\f and \w scans'
_diffrn_radiation_monochromator 'HELIOS optics'
_diffrn_radiation_type MoK\a
_diffrn_radiation_wavelength 0.71073
_diffrn_reflns_av_R_equivalents 0.0474
_diffrn_reflns_av_unetI/netI 0.0377
_diffrn_reflns_laue_measured_fraction_full 0.999
_diffrn_reflns_laue_measured_fraction_max 0.989
_diffrn_reflns_limit_h_max 12
_diffrn_reflns_limit_h_min -12
_diffrn_reflns_limit_k_max 16
_diffrn_reflns_limit_k_min -16
_diffrn_reflns_limit_l_max 17
_diffrn_reflns_limit_l_min -17
_diffrn_reflns_number 44146
_diffrn_reflns_point_group_measured_fraction_full 0.999
_diffrn_reflns_point_group_measured_fraction_max 0.989
_diffrn_reflns_theta_full 25.242
_diffrn_reflns_theta_max 30.584
_diffrn_reflns_theta_min 2.332
_diffrn_source 'I\mS microfocus tube'
_exptl_absorpt_coefficient_mu 0.142
_exptl_absorpt_correction_T_max 0.7461
_exptl_absorpt_correction_T_min 0.6893
_exptl_absorpt_correction_type multi-scan
_exptl_absorpt_process_details 'SADABS (Sheldrick, 2002)'
_exptl_crystal_colour colourless
_exptl_crystal_density_diffrn 1.536
_exptl_crystal_description fragment
_exptl_crystal_F_000 528
_exptl_crystal_size_max 0.300
_exptl_crystal_size_mid 0.200
_exptl_crystal_size_min 0.040
_refine_diff_density_max 0.942
_refine_diff_density_min -0.570
_refine_diff_density_rms 0.060
_refine_ls_extinction_coef .
_refine_ls_extinction_method none
_refine_ls_goodness_of_fit_ref 1.022
_refine_ls_hydrogen_treatment constr
_refine_ls_matrix_type full
_refine_ls_number_parameters 327
_refine_ls_number_reflns 6785
_refine_ls_number_restraints 0
_refine_ls_restrained_S_all 1.022
_refine_ls_R_factor_all 0.0763
_refine_ls_R_factor_gt 0.0514
_refine_ls_shift/su_max 0.000
_refine_ls_shift/su_mean 0.000
_refine_ls_structure_factor_coef Fsqd
_refine_ls_weighting_details 'w=1/[\s^2^(Fo^2^)+(0.0513P)^2^+0.7561P] where P=(Fo^2^+2Fc^2^)/3'
_refine_ls_weighting_scheme calc
_refine_ls_wR_factor_gt 0.1144
_refine_ls_wR_factor_ref 0.1246
_reflns_Friedel_coverage 0.000
_reflns_friedel_fraction_full .
_reflns_friedel_fraction_max .
_reflns_number_gt 5126
_reflns_number_total 6785
_reflns_threshold_expression 'I > 2\s(I)'
_cod_data_source_file c5cc02382c2.cif
_cod_data_source_block scd0481
_cod_original_cell_volume 1116.4(6)
_cod_database_code 7117192
_publcif_datablock.id {cb9c9b7b-380e-4c7a-9520-2aafd9bfaeb9}

_shelx_shelxl_version_number 2014/7
_shelx_space_group_comment
;
The symmetry employed for this shelxl refinement is uniquely defined
by the following loop, which should always be used as a source of
symmetry information in preference to the above space-group names.
They are only intended as comments.
;
_shelx_estimated_absorpt_t_min 0.959
_shelx_estimated_absorpt_t_max 0.994

loop_
_space_group_symop_operation_xyz
'x, y, z'
'-x, -y, -z'

loop_
_atom_site_label
_atom_site_type_symbol
_atom_site_fract_x
_atom_site_fract_y
_atom_site_fract_z
_atom_site_U_iso_or_equiv
_atom_site_adp_type
_atom_site_occupancy
_atom_site_site_symmetry_order
_atom_site_calc_flag
_atom_site_refinement_flags_posn
_atom_site_refinement_flags_adp
_atom_site_refinement_flags_occupancy
_atom_site_disorder_assembly
_atom_site_disorder_group
F1 F 0.04518(15) 0.32625(13) 1.06425(13) 0.0497(3) Uani 1 1 d . . . . .
F2 F -0.14717(13) 0.23688(12) 0.98247(11) 0.0482(3) Uani 1 1 d . . . . .
F3 F 0.04152(19) 0.17641(17) 0.87563(13) 0.0681(5) Uani 1 1 d . . . . .
F4 F 1.28309(13) 0.80492(10) 0.20611(11) 0.0362(3) Uani 1 1 d . . . . .
F5 F 1.56212(12) 0.87323(11) 0.18488(11) 0.0369(3) Uani 1 1 d . . . . .
F6 F 1.46010(12) 1.05414(10) 0.18743(11) 0.0342(3) Uani 1 1 d . . . . .
O1 O 0.47026(12) 0.83661(10) 0.50498(10) 0.0204(2) Uani 1 1 d . . . . .
O2 O 0.59287(11) 0.66120(10) 0.49814(10) 0.0178(2) Uani 1 1 d . . . . .
O3 O 0.81472(12) 0.54275(10) 0.61059(10) 0.0216(2) Uani 1 1 d . . . . .
O4 O 0.88490(12) 0.58073(11) 0.75338(10) 0.0227(2) Uani 1 1 d . . . . .
O5 O 0.24675(13) 0.26188(10) 0.96222(11) 0.0248(2) Uani 1 1 d . . . . .
O6 O 1.16611(12) 0.99662(11) 0.19477(10) 0.0241(2) Uani 1 1 d . . . . .
C1 C 0.57305(15) 0.74887(13) 0.54125(13) 0.0136(3) Uani 1 1 d . . . . .
C2 C 0.73861(16) 0.58359(13) 0.49865(14) 0.0170(3) Uani 1 1 d . . . . .
C3 C 0.80003(16) 0.61285(13) 0.67267(13) 0.0147(3) Uani 1 1 d . . . . .
C4 C 0.67133(15) 0.72533(13) 0.64398(13) 0.0135(3) Uani 1 1 d . . . . .
C5 C 0.56344(17) 0.69463(14) 0.76489(14) 0.0171(3) Uani 1 1 d . . . . .
H5A H 0.6256 0.6796 0.8329 0.021 Uiso 1 1 calc R U . . .
H5B H 0.4868 0.7718 0.7505 0.021 Uiso 1 1 calc R U . . .
C6 C 0.47897(16) 0.58126(14) 0.80898(13) 0.0160(3) Uani 1 1 d . . . . .
C7 C 0.32343(17) 0.59868(14) 0.79379(14) 0.0200(3) Uani 1 1 d . . . . .
H7 H 0.2716 0.6833 0.7491 0.024 Uiso 1 1 calc R U . . .
C8 C 0.24137(17) 0.49517(15) 0.84245(14) 0.0205(3) Uani 1 1 d . . . . .
H8 H 0.1348 0.5084 0.8318 0.025 Uiso 1 1 calc R U . . .
C9 C 0.31885(17) 0.37313(14) 0.90640(13) 0.0183(3) Uani 1 1 d . . . . .
C10 C 0.47410(17) 0.35148(14) 0.92145(14) 0.0207(3) Uani 1 1 d . . . . .
H10 H 0.5258 0.2664 0.9642 0.025 Uiso 1 1 calc R U . . .
C11 C 0.55335(17) 0.45576(14) 0.87319(14) 0.0196(3) Uani 1 1 d . . . . .
H11 H 0.6600 0.4417 0.8839 0.024 Uiso 1 1 calc R U . . .
C12 C 0.09543(18) 0.27703(15) 0.98589(14) 0.0212(3) Uani 1 1 d . . . . .
C13 C 0.0006(2) 0.23467(19) 0.94717(16) 0.0323(4) Uani 1 1 d . . . . .
C14 C 0.73787(16) 0.84816(13) 0.61465(14) 0.0161(3) Uani 1 1 d . . . . .
H14A H 0.6524 0.9198 0.5985 0.019 Uiso 1 1 calc R U . . .
H14B H 0.7870 0.8336 0.6891 0.019 Uiso 1 1 calc R U . . .
C15 C 0.85344(16) 0.88801(13) 0.50465(13) 0.0149(3) Uani 1 1 d . . . . .
C16 C 1.00814(16) 0.83932(13) 0.51984(14) 0.0160(3) Uani 1 1 d . . . . .
H16 H 1.0411 0.7817 0.6009 0.019 Uiso 1 1 calc R U . . .
C17 C 1.11552(16) 0.87314(13) 0.41898(14) 0.0169(3) Uani 1 1 d . . . . .
H17 H 1.2210 0.8401 0.4304 0.020 Uiso 1 1 calc R U . . .
C18 C 1.06505(17) 0.95587(13) 0.30189(14) 0.0177(3) Uani 1 1 d . . . . .
C19 C 0.91262(17) 1.00748(14) 0.28323(14) 0.0207(3) Uani 1 1 d . . . . .
H19 H 0.8805 1.0653 0.2019 0.025 Uiso 1 1 calc R U . . .
C20 C 0.80748(17) 0.97353(13) 0.38509(14) 0.0186(3) Uani 1 1 d . . . . .
H20 H 0.7026 1.0090 0.3733 0.022 Uiso 1 1 calc R U . . .
C21 C 1.29756(18) 0.91778(15) 0.19997(15) 0.0217(3) Uani 1 1 d . . . . .
C22 C 1.43414(18) 0.94654(16) 0.19211(15) 0.0234(3) Uani 1 1 d . . . . .
C23 C 0.7059(2) 0.46272(15) 0.50167(17) 0.0267(3) Uani 1 1 d . . . . .
H23A H 0.6420 0.4177 0.5770 0.040 Uiso 1 1 calc R U . . .
H23B H 0.8026 0.4068 0.5020 0.040 Uiso 1 1 calc R U . . .
H23C H 0.6519 0.4848 0.4279 0.040 Uiso 1 1 calc R U . . .
C24 C 0.83768(18) 0.65947(15) 0.38641(15) 0.0216(3) Uani 1 1 d . . . . .
H24A H 0.7855 0.6863 0.3105 0.032 Uiso 1 1 calc R U . . .
H24B H 0.9355 0.6058 0.3846 0.032 Uiso 1 1 calc R U . . .
H24C H 0.8564 0.7356 0.3911 0.032 Uiso 1 1 calc R U . . .

loop_
_atom_site_aniso_label
_atom_site_aniso_U_11
_atom_site_aniso_U_22
_atom_site_aniso_U_33
_atom_site_aniso_U_23
_atom_site_aniso_U_13
_atom_site_aniso_U_12
F1 0.0464(7) 0.0620(8) 0.0659(8) -0.0509(7) 0.0295(6) -0.0291(6)
F2 0.0253(6) 0.0506(7) 0.0444(7) 0.0053(6) -0.0112(5) -0.0170(5)
F3 0.0849(11) 0.1066(12) 0.0485(8) -0.0525(8) 0.0269(7) -0.0689(10)
F4 0.0348(6) 0.0336(6) 0.0552(7) -0.0325(5) 0.0045(5) -0.0102(5)
F5 0.0199(5) 0.0410(6) 0.0530(7) -0.0282(5) 0.0023(4) 0.0039(4)
F6 0.0292(5) 0.0335(6) 0.0502(7) -0.0268(5) 0.0081(5) -0.0135(4)
O1 0.0163(5) 0.0171(5) 0.0287(6) -0.0117(4) -0.0071(4) 0.0036(4)
O2 0.0137(5) 0.0188(5) 0.0271(5) -0.0160(4) -0.0053(4) 0.0019(4)
O3 0.0218(6) 0.0186(5) 0.0264(6) -0.0138(4) -0.0086(4) 0.0077(4)
O4 0.0183(5) 0.0234(5) 0.0259(6) -0.0095(4) -0.0092(4) -0.0005(4)
O5 0.0194(5) 0.0182(5) 0.0337(6) -0.0092(5) 0.0028(4) -0.0061(4)
O6 0.0174(5) 0.0236(5) 0.0228(5) -0.0051(4) 0.0012(4) -0.0004(4)
C1 0.0112(6) 0.0128(6) 0.0181(6) -0.0082(5) 0.0005(5) -0.0027(5)
C2 0.0149(7) 0.0152(6) 0.0248(7) -0.0131(6) -0.0041(5) 0.0026(5)
C3 0.0123(6) 0.0127(6) 0.0186(6) -0.0064(5) -0.0006(5) -0.0028(5)
C4 0.0112(6) 0.0134(6) 0.0182(6) -0.0093(5) -0.0020(5) -0.0009(5)
C5 0.0157(7) 0.0188(7) 0.0200(7) -0.0119(6) 0.0011(5) -0.0029(5)
C6 0.0174(7) 0.0180(6) 0.0149(6) -0.0095(5) 0.0009(5) -0.0035(5)
C7 0.0186(7) 0.0174(7) 0.0230(7) -0.0085(6) -0.0031(6) -0.0007(5)
C8 0.0158(7) 0.0217(7) 0.0242(7) -0.0095(6) -0.0040(5) -0.0033(6)
C9 0.0203(7) 0.0184(7) 0.0184(7) -0.0097(6) 0.0026(5) -0.0067(5)
C10 0.0177(7) 0.0169(7) 0.0221(7) -0.0062(6) 0.0023(5) -0.0002(5)
C11 0.0141(7) 0.0210(7) 0.0214(7) -0.0082(6) 0.0005(5) -0.0025(5)
C12 0.0205(7) 0.0194(7) 0.0216(7) -0.0077(6) 0.0008(6) -0.0039(6)
C13 0.0321(9) 0.0400(10) 0.0206(8) -0.0053(7) -0.0006(7) -0.0189(8)
C14 0.0154(7) 0.0144(6) 0.0226(7) -0.0115(5) -0.0009(5) -0.0029(5)
C15 0.0153(6) 0.0105(6) 0.0226(7) -0.0099(5) -0.0015(5) -0.0031(5)
C16 0.0170(7) 0.0131(6) 0.0211(7) -0.0092(5) -0.0047(5) -0.0025(5)
C17 0.0123(6) 0.0147(6) 0.0259(7) -0.0110(6) -0.0036(5) -0.0008(5)
C18 0.0168(7) 0.0143(6) 0.0215(7) -0.0075(5) 0.0006(5) -0.0041(5)
C19 0.0196(7) 0.0154(6) 0.0219(7) -0.0039(6) -0.0050(6) -0.0007(5)
C20 0.0146(7) 0.0128(6) 0.0266(7) -0.0075(6) -0.0038(5) 0.0004(5)
C21 0.0233(8) 0.0201(7) 0.0242(7) -0.0130(6) 0.0007(6) -0.0026(6)
C22 0.0199(7) 0.0252(8) 0.0287(8) -0.0170(7) 0.0013(6) -0.0004(6)
C23 0.0277(8) 0.0201(7) 0.0409(9) -0.0212(7) -0.0023(7) -0.0024(6)
C24 0.0200(7) 0.0206(7) 0.0259(8) -0.0132(6) -0.0004(6) -0.0001(6)

loop_
_atom_type_symbol
_atom_type_description
_atom_type_scat_dispersion_real
_atom_type_scat_dispersion_imag
_atom_type_scat_source
C C 0.0033 0.0016 'International Tables Vol C Tables 4.2.6.8 and 6.1.1.4'
H H 0.0000 0.0000 'International Tables Vol C Tables 4.2.6.8 and 6.1.1.4'
O O 0.0106 0.0060 'International Tables Vol C Tables 4.2.6.8 and 6.1.1.4'
F F 0.0171 0.0103 'International Tables Vol C Tables 4.2.6.8 and 6.1.1.4'

loop_
_geom_angle_atom_site_label_1
_geom_angle_atom_site_label_2
_geom_angle_atom_site_label_3
_geom_angle
_geom_angle_site_symmetry_1
_geom_angle_site_symmetry_3
C1 O2 C2 121.79(11) . .
C3 O3 C2 123.44(11) . .
C12 O5 C9 117.51(12) . .
C21 O6 C18 116.39(12) . .
O1 C1 O2 118.94(13) . .
O1 C1 C4 122.34(13) . .
O2 C1 C4 118.41(12) . .
O3 C2 O2 111.58(11) . .
O3 C2 C23 105.76(12) . .
O2 C2 C23 106.76(12) . .
O3 C2 C24 109.92(12) . .
O2 C2 C24 109.20(12) . .
C23 C2 C24 113.59(13) . .
O4 C3 O3 118.53(13) . .
O4 C3 C4 122.02(13) . .
O3 C3 C4 119.35(12) . .
C1 C4 C3 114.35(11) . .
C1 C4 C14 111.01(11) . .
C3 C4 C14 109.68(11) . .
C1 C4 C5 107.01(11) . .
C3 C4 C5 107.58(11) . .
C14 C4 C5 106.86(11) . .
C6 C5 C4 116.65(12) . .
C6 C5 H5A 108.1 . .
C4 C5 H5A 108.1 . .
C6 C5 H5B 108.1 . .
C4 C5 H5B 108.1 . .
H5A C5 H5B 107.3 . .
C7 C6 C11 118.14(13) . .
C7 C6 C5 121.05(13) . .
C11 C6 C5 120.69(13) . .
C6 C7 C8 121.69(14) . .
C6 C7 H7 119.2 . .
C8 C7 H7 119.2 . .
C9 C8 C7 118.25(14) . .
C9 C8 H8 120.9 . .
C7 C8 H8 120.9 . .
C8 C9 C10 121.86(14) . .
C8 C9 O5 123.09(14) . .
C10 C9 O5 115.05(13) . .
C9 C10 C11 118.98(14) . .
C9 C10 H10 120.5 . .
C11 C10 H10 120.5 . .
C10 C11 C6 121.06(14) . .
C10 C11 H11 119.5 . .
C6 C11 H11 119.5 . .
C13 C12 F1 119.83(16) . .
C13 C12 O5 123.85(16) . .
F1 C12 O5 115.93(14) . .
C12 C13 F3 124.22(18) . .
C12 C13 F2 123.59(18) . .
F3 C13 F2 112.03(16) . .
C15 C14 C4 114.45(11) . .
C15 C14 H14A 108.6 . .
C4 C14 H14A 108.6 . .
C15 C14 H14B 108.6 . .
C4 C14 H14B 108.6 . .
H14A C14 H14B 107.6 . .
C16 C15 C20 118.42(13) . .
C16 C15 C14 120.82(13) . .
C20 C15 C14 120.76(13) . .
C17 C16 C15 121.46(13) . .
C17 C16 H16 119.3 . .
C15 C16 H16 119.3 . .
C18 C17 C16 118.35(13) . .
C18 C17 H17 120.8 . .
C16 C17 H17 120.8 . .
C17 C18 C19 121.88(14) . .
C17 C18 O6 122.15(13) . .
C19 C18 O6 115.93(13) . .
C18 C19 C20 118.91(14) . .
C18 C19 H19 120.5 . .
C20 C19 H19 120.5 . .
C19 C20 C15 120.96(14) . .
C19 C20 H20 119.5 . .
C15 C20 H20 119.5 . .
C22 C21 F4 119.49(14) . .
C22 C21 O6 125.01(15) . .
F4 C21 O6 115.36(14) . .
C21 C22 F5 124.17(15) . .
C21 C22 F6 123.99(15) . .
F5 C22 F6 111.82(14) . .
C2 C23 H23A 109.5 . .
C2 C23 H23B 109.5 . .
H23A C23 H23B 109.5 . .
C2 C23 H23C 109.5 . .
H23A C23 H23C 109.5 . .
H23B C23 H23C 109.5 . .
C2 C24 H24A 109.5 . .
C2 C24 H24B 109.5 . .
H24A C24 H24B 109.5 . .
C2 C24 H24C 109.5 . .
H24A C24 H24C 109.5 . .
H24B C24 H24C 109.5 . .

loop_
_geom_bond_atom_site_label_1
_geom_bond_atom_site_label_2
_geom_bond_distance
_geom_bond_site_symmetry_2
F1 C12 1.3225(19) .
F2 C13 1.325(2) .
F3 C13 1.321(2) .
F4 C21 1.3391(18) .
F5 C22 1.3142(19) .
F6 C22 1.3176(19) .
O1 C1 1.1995(17) .
O2 C1 1.3436(17) .
O2 C2 1.4397(17) .
O3 C3 1.3415(18) .
O3 C2 1.4391(18) .
O4 C3 1.1976(18) .
O5 C12 1.3336(19) .
O5 C9 1.4099(18) .
O6 C21 1.3405(19) .
O6 C18 1.4091(18) .
C1 C4 1.5171(19) .
C2 C23 1.504(2) .
C2 C24 1.506(2) .
C3 C4 1.5204(19) .
C4 C14 1.5490(19) .
C4 C5 1.565(2) .
C5 C6 1.508(2) .
C5 H5A 0.9900 .
C5 H5B 0.9900 .
C6 C7 1.388(2) .
C6 C11 1.397(2) .
C7 C8 1.394(2) .
C7 H7 0.9500 .
C8 C9 1.378(2) .
C8 H8 0.9500 .
C9 C10 1.381(2) .
C10 C11 1.386(2) .
C10 H10 0.9500 .
C11 H11 0.9500 .
C12 C13 1.301(2) .
C14 C15 1.509(2) .
C14 H14A 0.9900 .
C14 H14B 0.9900 .
C15 C16 1.392(2) .
C15 C20 1.395(2) .
C16 C17 1.391(2) .
C16 H16 0.9500 .
C17 C18 1.379(2) .
C17 H17 0.9500 .
C18 C19 1.382(2) .
C19 C20 1.386(2) .
C19 H19 0.9500 .
C20 H20 0.9500 .
C21 C22 1.306(2) .
C23 H23A 0.9800 .
C23 H23B 0.9800 .
C23 H23C 0.9800 .
C24 H24A 0.9800 .
C24 H24B 0.9800 .
C24 H24C 0.9800 .

loop_
_geom_torsion_atom_site_label_1
_geom_torsion_atom_site_label_2
_geom_torsion_atom_site_label_3
_geom_torsion_atom_site_label_4
_geom_torsion
_geom_torsion_site_symmetry_1
_geom_torsion_site_symmetry_2
_geom_torsion_site_symmetry_3
_geom_torsion_site_symmetry_4
C2 O2 C1 O1 156.71(13) . . . .
C2 O2 C1 C4 -29.56(18) . . . .
C3 O3 C2 O2 -31.74(18) . . . .
C3 O3 C2 C23 -147.45(13) . . . .
C3 O3 C2 C24 89.55(16) . . . .
C1 O2 C2 O3 39.62(17) . . . .
C1 O2 C2 C23 154.72(13) . . . .
C1 O2 C2 C24 -82.09(16) . . . .
C2 O3 C3 O4 -168.82(13) . . . .
C2 O3 C3 C4 14.66(19) . . . .
O1 C1 C4 C3 -177.43(13) . . . .
O2 C1 C4 C3 9.06(17) . . . .
O1 C1 C4 C14 -52.70(18) . . . .
O2 C1 C4 C14 133.79(13) . . . .
O1 C1 C4 C5 63.54(17) . . . .
O2 C1 C4 C5 -109.96(13) . . . .
O4 C3 C4 C1 -178.25(13) . . . .
O3 C3 C4 C1 -1.86(18) . . . .
O4 C3 C4 C14 56.32(17) . . . .
O3 C3 C4 C14 -127.29(13) . . . .
O4 C3 C4 C5 -59.55(17) . . . .
O3 C3 C4 C5 116.84(14) . . . .
C1 C4 C5 C6 58.35(15) . . . .
C3 C4 C5 C6 -64.97(16) . . . .
C14 C4 C5 C6 177.32(12) . . . .
C4 C5 C6 C7 -105.68(16) . . . .
C4 C5 C6 C11 78.30(17) . . . .
C11 C6 C7 C8 1.1(2) . . . .
C5 C6 C7 C8 -175.03(14) . . . .
C6 C7 C8 C9 -0.3(2) . . . .
C7 C8 C9 C10 -1.0(2) . . . .
C7 C8 C9 O5 178.32(14) . . . .
C12 O5 C9 C8 -20.1(2) . . . .
C12 O5 C9 C10 159.19(14) . . . .
C8 C9 C10 C11 1.5(2) . . . .
O5 C9 C10 C11 -177.88(13) . . . .
C9 C10 C11 C6 -0.7(2) . . . .
C7 C6 C11 C10 -0.6(2) . . . .
C5 C6 C11 C10 175.55(14) . . . .
C9 O5 C12 C13 125.77(17) . . . .
C9 O5 C12 F1 -61.53(19) . . . .
F1 C12 C13 F3 -175.37(17) . . . .
O5 C12 C13 F3 -2.9(3) . . . .
F1 C12 C13 F2 -0.4(3) . . . .
O5 C12 C13 F2 172.03(15) . . . .
C1 C4 C14 C15 -67.37(15) . . . .
C3 C4 C14 C15 59.96(16) . . . .
C5 C4 C14 C15 176.29(12) . . . .
C4 C14 C15 C16 -88.01(16) . . . .
C4 C14 C15 C20 91.32(16) . . . .
C20 C15 C16 C17 -0.7(2) . . . .
C14 C15 C16 C17 178.67(13) . . . .
C15 C16 C17 C18 -0.7(2) . . . .
C16 C17 C18 C19 1.5(2) . . . .
C16 C17 C18 O6 179.09(13) . . . .
C21 O6 C18 C17 25.7(2) . . . .
C21 O6 C18 C19 -156.55(14) . . . .
C17 C18 C19 C20 -0.9(2) . . . .
O6 C18 C19 C20 -178.66(13) . . . .
C18 C19 C20 C15 -0.5(2) . . . .
C16 C15 C20 C19 1.3(2) . . . .
C14 C15 C20 C19 -178.08(13) . . . .
C18 O6 C21 C22 -117.40(18) . . . .
C18 O6 C21 F4 66.81(18) . . . .
F4 C21 C22 F5 2.7(3) . . . .
O6 C21 C22 F5 -172.90(15) . . . .
F4 C21 C22 F6 -178.99(15) . . . .
O6 C21 C22 F6 5.4(3) . . . .
